data_7212057
loop_
_publ_author_name
'Zhang, Zhen-Jie'
'Zhang, Shi-Yuan'
'Li, Yi'
'Niu, Zheng'
'Shi, Wei'
'Cheng, Peng'

_publ_section_title
;
 Systematic investigation of the lanthanide coordination polymers with
 \g-pyrone-2,6-dicarboxylic acid
;
_journal_issue 6
_journal_name_full CrystEngComm
_journal_page_first 1809
_journal_paper_doi 10.1039/b919056b
_journal_volume 12
_journal_year 2010
_chemical_formula_sum 'C21 H30 Gd2 O30'
_chemical_formula_weight 1076.95
_chemical_name_systematic
;
?
;
_space_group_IT_number 2
_symmetry_cell_setting triclinic
_symmetry_space_group_name_Hall '-P 1'
_symmetry_space_group_name_H-M 'P -1'
_atom_sites_solution_hydrogens geom
_atom_sites_solution_primary direct
_atom_sites_solution_secondary difmap
_audit_creation_method SHELXL-97
_cell_angle_alpha 69.731(11)
_cell_angle_beta 68.642(9)
_cell_angle_gamma 84.062(12)
_cell_formula_units_Z 1
_cell_length_a 9.507(2)
_cell_length_b 9.649(2)
_cell_length_c 10.1681(18)
_cell_measurement_reflns_used 3872
_cell_measurement_temperature 113(2)
_cell_measurement_theta_max 27.88
_cell_measurement_theta_min 2.25
_cell_volume 814.6(3)
_computing_cell_refinement 'CrystalClear (Rigaku/MSC Inc., 2005)'
_computing_data_collection 'CrystalClear (Rigaku/MSC Inc., 2005)'
_computing_data_reduction 'CrystalClear (Rigaku/MSC Inc., 2005)'
_computing_structure_refinement 'SHELXL-97 (Sheldrick, 1997)'
_computing_structure_solution 'SHELXS-97 (Sheldrick, 1990)'
_diffrn_ambient_temperature 113(2)
_diffrn_measured_fraction_theta_full 0.994
_diffrn_measured_fraction_theta_max 0.994
_diffrn_measurement_method dtprofit.ref
_diffrn_radiation_monochromator graphite
_diffrn_radiation_source 'fine-focus sealed tube'
_diffrn_radiation_type MoK\a
_diffrn_radiation_wavelength 0.71070
_diffrn_reflns_av_R_equivalents 0.0397
_diffrn_reflns_av_sigmaI/netI 0.0485
_diffrn_reflns_limit_h_max 12
_diffrn_reflns_limit_h_min -12
_diffrn_reflns_limit_k_max 12
_diffrn_reflns_limit_k_min -12
_diffrn_reflns_limit_l_max 13
_diffrn_reflns_limit_l_min -13
_diffrn_reflns_number 10270
_diffrn_reflns_theta_full 27.88
_diffrn_reflns_theta_max 27.88
_diffrn_reflns_theta_min 2.25
_exptl_absorpt_coefficient_mu 4.153
_exptl_absorpt_correction_T_max 0.7887
_exptl_absorpt_correction_T_min 0.6815
_exptl_absorpt_correction_type multi-scan
_exptl_absorpt_process_details Crystalclear
_exptl_crystal_colour Colorless
_exptl_crystal_density_diffrn 2.195
_exptl_crystal_density_method 'not measured'
_exptl_crystal_description Prism
_exptl_crystal_F_000 524
_exptl_crystal_size_max 0.10
_exptl_crystal_size_mid 0.08
_exptl_crystal_size_min 0.06
_refine_diff_density_max 1.024
_refine_diff_density_min -1.213
_refine_diff_density_rms 0.138
_refine_ls_extinction_method none
_refine_ls_goodness_of_fit_ref 1.029
_refine_ls_hydrogen_treatment constr
_refine_ls_matrix_type full
_refine_ls_number_parameters 316
_refine_ls_number_reflns 3872
_refine_ls_number_restraints 24
_refine_ls_restrained_S_all 1.026
_refine_ls_R_factor_all 0.0265
_refine_ls_R_factor_gt 0.0231
_refine_ls_shift/su_max 0.000
_refine_ls_shift/su_mean 0.000
_refine_ls_structure_factor_coef Fsqd
_refine_ls_weighting_details 'calc w=1/[\s^2^(Fo^2^)+(0.0247P)^2^+0.0000P] where P=(Fo^2^+2Fc^2^)/3'
_refine_ls_weighting_scheme calc
_refine_ls_wR_factor_gt 0.0553
_refine_ls_wR_factor_ref 0.0564
_reflns_number_gt 3435
_reflns_number_total 3872
_reflns_threshold_expression >2sigma(I)
_cod_data_source_file b919056b.txt
_cod_data_source_block Gd-3
_cod_depositor_comments
;
The following automatic conversions were performed:

'_symmetry_cell_setting' value 'Triclinic' changed to 'triclinic'
according to /home/saulius/struct/CIF-dictionaries/cif_core.dic
dictionary named 'cif_core.dic' version 2.4.2 from 2011-04-26.

Automatic conversion script
Id: cif_fix_values 1891 2012-01-12 08:04:46Z andrius 
;
_cod_original_sg_symbol_H-M P-1
_cod_database_code 7212057

loop_
_symmetry_equiv_pos_as_xyz
'x, y, z'
'-x, -y, -z'

loop_
_atom_site_label
_atom_site_type_symbol
_atom_site_fract_x
_atom_site_fract_y
_atom_site_fract_z
_atom_site_U_iso_or_equiv
_atom_site_adp_type
_atom_site_occupancy
_atom_site_symmetry_multiplicity
_atom_site_calc_flag
_atom_site_refinement_flags
Gd1 Gd 0.826191(15) 0.309867(15) 0.210242(16) 0.00741(5) Uani 1 1 d .
C1 C 0.6160(3) 0.3621(3) 0.5496(3) 0.0096(6) Uani 1 1 d .
C2 C 0.4773(3) 0.2594(3) 0.6376(3) 0.0104(6) Uani 1 1 d .
C3 C 0.4596(3) 0.1317(3) 0.6193(4) 0.0116(6) Uani 1 1 d .
H3A H 0.5323 0.1040 0.5431 0.014 Uiso 1 1 calc R
C4 C 0.3293(3) 0.0380(4) 0.7165(4) 0.0114(6) Uani 1 1 d .
C5 C 0.2190(3) 0.0959(4) 0.8229(4) 0.0139(7) Uani 1 1 d .
H5A H 0.1296 0.0427 0.8866 0.017 Uiso 1 1 calc R
C6 C 0.2441(3) 0.2269(3) 0.8311(3) 0.0098(6) Uani 1 1 d .
C7 C 0.1345(3) 0.2988(4) 0.9373(3) 0.0105(6) Uani 1 1 d .
C8 C 0.8040(7) 0.2871(7) -0.1093(7) 0.0096(12) Uani 0.50 1 d P
C9 C 0.6786(7) 0.1755(7) -0.0688(7) 0.0101(13) Uani 0.50 1 d PU
C10 C 0.6899(7) 0.0771(7) -0.1381(7) 0.0127(13) Uani 0.50 1 d P
H10A H 0.7755 0.0817 -0.2272 0.015 Uiso 0.50 1 d PR
C11 C 0.5763(12) -0.0391(11) -0.0783(10) 0.014(2) Uani 0.50 1 d P
C12 C 0.4491(8) -0.0278(9) 0.0498(8) 0.0127(15) Uani 0.50 1 d P
H12A H 0.3681 -0.0996 0.0941 0.015 Uiso 0.50 1 d PR
C13 C 0.4442(11) 0.0758(12) 0.1125(10) 0.011(2) Uani 0.50 1 d P
C14 C 0.3199(7) 0.0895(7) 0.2524(7) 0.0088(12) Uani 0.50 1 d P
O1 O 0.7155(2) 0.3237(2) 0.4477(2) 0.0124(5) Uani 1 1 d .
O2 O 0.6232(2) 0.4703(2) 0.5860(2) 0.0143(5) Uani 1 1 d .
O3 O 0.3720(2) 0.3091(2) 0.7418(2) 0.0092(4) Uani 1 1 d .
O4 O 0.1547(3) 0.4326(2) 0.9099(2) 0.0141(5) Uani 1 1 d .
O5 O 0.0321(2) 0.2162(3) 1.0442(3) 0.0197(6) Uani 1 1 d .
O6 O 0.3156(2) -0.0873(2) 0.7094(2) 0.0138(5) Uani 1 1 d .
O7 O 0.7930(13) 0.3452(15) -0.0174(13) 0.0102(10) Uani 0.50 1 d PU
O8 O 0.9059(6) 0.2983(6) -0.2313(6) 0.0197(12) Uani 0.50 1 d P
O9 O 0.5563(5) 0.1787(5) 0.0538(5) 0.0125(9) Uani 0.50 1 d P
O10 O 0.3388(5) 0.1776(5) 0.3058(5) 0.0148(10) Uani 0.50 1 d PU
O11 O 0.2099(5) -0.0007(5) 0.3041(5) 0.0131(9) Uani 0.50 1 d P
O12 O 0.5884(7) -0.1374(7) -0.1345(7) 0.0213(16) Uani 0.50 1 d P
O13 O 0.9279(3) 0.1099(3) 0.3638(3) 0.0219(6) Uani 1 1 d .
H13A H 0.8923 0.0444 0.4490 0.033 Uiso 1 1 d R
H13B H 1.0181 0.0910 0.3582 0.033 Uiso 1 1 d R
O14 O 1.0382(2) 0.3988(3) 0.2350(2) 0.0178(5) Uani 1 1 d .
H14B H 1.0571 0.3924 0.3121 0.027 Uiso 1 1 d R
H14A H 1.1030 0.4656 0.1701 0.027 Uiso 1 1 d R
O15 O 0.5674(2) 0.3808(3) 0.2404(2) 0.0155(5) Uani 1 1 d .
H15A H 0.5186 0.4388 0.2877 0.023 Uiso 1 1 d R
H15B H 0.4919 0.3314 0.2551 0.023 Uiso 1 1 d R
O16 O 0.8701(3) 0.6468(3) 0.5209(3) 0.0262(6) Uani 1 1 d .
H16A H 0.9557 0.6618 0.4519 0.031 Uiso 1 1 d R
H16B H 0.8033 0.6848 0.4844 0.031 Uiso 1 1 d R
O17 O 0.5078(6) 0.5760(5) 0.0030(5) 0.0188(11) Uani 0.50 1 d P
O18 O 0.9021(6) 0.2170(6) -0.2385(6) 0.0228(13) Uani 0.50 1 d P
O19 O 0.2032(5) 0.1201(5) 0.4077(5) 0.0149(10) Uani 0.50 1 d P
O20 O 0.7787(13) 0.3546(15) -0.0301(13) 0.0106(11) Uani 0.50 1 d PU

loop_
_atom_site_aniso_label
_atom_site_aniso_U_11
_atom_site_aniso_U_22
_atom_site_aniso_U_33
_atom_site_aniso_U_23
_atom_site_aniso_U_13
_atom_site_aniso_U_12
Gd1 0.00655(8) 0.00712(8) 0.00735(8) -0.00384(6) 0.00085(6) -0.00204(6)
C1 0.0064(15) 0.0123(16) 0.0102(15) -0.0049(13) -0.0022(12) 0.0009(12)
C2 0.0071(15) 0.0128(16) 0.0090(14) -0.0046(12) 0.0012(12) -0.0018(12)
C3 0.0079(15) 0.0131(16) 0.0129(15) -0.0079(13) 0.0012(12) -0.0017(13)
C4 0.0094(15) 0.0130(16) 0.0136(15) -0.0067(13) -0.0033(12) -0.0015(12)
C5 0.0052(15) 0.0178(17) 0.0178(17) -0.0100(14) 0.0023(13) -0.0053(13)
C6 0.0048(14) 0.0113(15) 0.0117(15) -0.0058(12) 0.0009(12) -0.0004(12)
C7 0.0039(14) 0.0155(16) 0.0139(15) -0.0083(13) -0.0024(12) 0.0014(12)
C8 0.008(3) 0.007(3) 0.011(3) -0.002(2) -0.001(2) -0.002(2)
C9 0.006(3) 0.014(3) 0.009(3) -0.002(2) 0.000(2) -0.005(2)
C10 0.008(3) 0.017(3) 0.010(3) -0.005(3) 0.001(2) -0.002(3)
C11 0.017(5) 0.015(5) 0.006(4) -0.005(4) 0.000(3) 0.002(4)
C12 0.007(3) 0.020(4) 0.012(3) -0.005(3) -0.003(3) -0.004(3)
C13 0.006(4) 0.019(6) 0.004(4) -0.003(4) 0.001(3) -0.001(4)
C14 0.007(3) 0.006(3) 0.010(3) 0.001(2) -0.001(2) -0.003(2)
O1 0.0107(11) 0.0153(12) 0.0093(11) -0.0070(9) 0.0019(9) -0.0015(9)
O2 0.0095(11) 0.0136(12) 0.0184(12) -0.0103(10) 0.0022(9) -0.0023(9)
O3 0.0067(10) 0.0085(11) 0.0105(10) -0.0059(9) 0.0023(9) -0.0024(8)
O4 0.0195(12) 0.0099(11) 0.0142(11) -0.0066(10) -0.0056(10) 0.0022(10)
O5 0.0089(12) 0.0214(13) 0.0253(13) -0.0153(11) 0.0072(10) -0.0075(10)
O6 0.0126(12) 0.0129(12) 0.0160(12) -0.0086(10) -0.0006(9) -0.0036(9)
O7 0.0102(13) 0.0103(12) 0.0100(13) -0.0033(9) -0.0036(8) 0.0005(9)
O8 0.015(3) 0.023(3) 0.014(3) -0.006(2) 0.006(2) -0.014(2)
O9 0.008(2) 0.016(2) 0.012(2) -0.0074(19) 0.0012(18) -0.0001(19)
O10 0.0149(13) 0.0147(13) 0.0153(13) -0.0065(9) -0.0043(9) -0.0006(9)
O11 0.009(2) 0.016(2) 0.012(2) -0.0050(19) -0.0004(18) -0.0046(18)
O12 0.022(3) 0.020(4) 0.020(3) -0.012(3) 0.002(3) -0.003(3)
O13 0.0171(13) 0.0145(12) 0.0296(14) 0.0006(11) -0.0109(11) 0.0015(10)
O14 0.0152(12) 0.0225(13) 0.0129(11) 0.0007(10) -0.0046(10) -0.0127(10)
O15 0.0082(11) 0.0215(13) 0.0198(12) -0.0131(11) -0.0025(10) 0.0007(10)
O16 0.0132(12) 0.0480(18) 0.0116(12) -0.0042(12) 0.0004(10) -0.0133(12)
O17 0.025(3) 0.015(2) 0.019(2) 0.001(2) -0.017(2) 0.000(2)
O18 0.022(3) 0.024(3) 0.022(3) -0.017(3) 0.004(2) -0.009(3)
O19 0.014(2) 0.013(2) 0.014(2) -0.0029(19) -0.0015(19) -0.0036(19)
O20 0.0105(16) 0.0104(13) 0.0102(15) -0.0032(13) -0.0031(12) 0.0005(12)

loop_
_atom_type_symbol
_atom_type_description
_atom_type_scat_dispersion_real
_atom_type_scat_dispersion_imag
_atom_type_scat_source
C C 0.0033 0.0016 'International Tables Vol C Tables 4.2.6.8 and 6.1.1.4'
H H 0.0000 0.0000 'International Tables Vol C Tables 4.2.6.8 and 6.1.1.4'
O O 0.0106 0.0060 'International Tables Vol C Tables 4.2.6.8 and 6.1.1.4'
Gd Gd -0.1653 3.9035 'International Tables Vol C Tables 4.2.6.8 and 6.1.1.4'

loop_
_geom_angle_atom_site_label_1
_geom_angle_atom_site_label_2
_geom_angle_atom_site_label_3
_geom_angle
_geom_angle_site_symmetry_1
_geom_angle_site_symmetry_3
O1 Gd1 O4 94.53(8) . 2_666
O1 Gd1 O7 145.5(3) . .
O4 Gd1 O7 75.4(3) 2_666 .
O1 Gd1 O6 89.34(7) . 2_656
O4 Gd1 O6 147.03(8) 2_666 2_656
O7 Gd1 O6 83.0(3) . 2_656
O1 Gd1 O13 74.95(8) . .
O4 Gd1 O13 142.80(8) 2_666 .
O7 Gd1 O13 131.7(3) . .
O6 Gd1 O13 69.64(8) 2_656 .
O1 Gd1 O14 80.17(8) . .
O4 Gd1 O14 72.45(8) 2_666 .
O7 Gd1 O14 125.5(3) . .
O6 Gd1 O14 140.27(8) 2_656 .
O13 Gd1 O14 70.63(8) . .
O1 Gd1 O5 146.15(9) . 1_654
O4 Gd1 O5 104.28(8) 2_666 1_654
O7 Gd1 O5 67.7(3) . 1_654
O6 Gd1 O5 89.75(7) 2_656 1_654
O13 Gd1 O5 73.06(9) . 1_654
O14 Gd1 O5 79.09(8) . 1_654
O1 Gd1 O15 73.14(8) . .
O4 Gd1 O15 76.30(8) 2_666 .
O7 Gd1 O15 72.4(3) . .
O6 Gd1 O15 73.57(8) 2_656 .
O13 Gd1 O15 130.83(8) . .
O14 Gd1 O15 136.68(8) . .
O5 Gd1 O15 138.31(8) 1_654 .
O1 Gd1 O20 142.8(3) . .
O4 Gd1 O20 74.2(3) 2_666 .
O7 Gd1 O20 2.8(6) . .
O6 Gd1 O20 83.0(3) 2_656 .
O13 Gd1 O20 134.0(3) . .
O14 Gd1 O20 126.8(3) . .
O5 Gd1 O20 70.5(3) 1_654 .
O15 Gd1 O20 69.7(3) . .
O2 C1 O1 126.5(3) . .
O2 C1 C2 118.6(3) . .
O1 C1 C2 114.9(3) . .
C3 C2 O3 122.6(3) . .
C3 C2 C1 125.2(3) . .
O3 C2 C1 112.2(3) . .
C2 C3 C4 120.3(3) . .
C2 C3 H3A 119.8 . .
C4 C3 H3A 119.8 . .
O6 C4 C3 121.6(3) . .
O6 C4 C5 123.1(3) . .
C3 C4 C5 115.3(3) . .
C6 C5 C4 120.4(3) . .
C6 C5 H5A 119.8 . .
C4 C5 H5A 119.8 . .
C5 C6 O3 122.5(3) . .
C5 C6 C7 124.6(3) . .
O3 C6 C7 112.9(3) . .
O4 C7 O5 126.7(3) . .
O4 C7 C6 117.5(3) . .
O5 C7 C6 115.8(3) . .
O20 C8 O7 9.8(11) . .
O20 C8 O8 132.0(8) . .
O7 C8 O8 130.1(8) . .
O20 C8 C9 114.4(7) . .
O7 C8 C9 116.8(7) . .
O8 C8 C9 113.0(5) . .
O20 C8 O18 158.5(8) . .
O7 C8 O18 152.2(7) . .
O8 C8 O18 29.5(3) . .
C9 C8 O18 86.4(4) . .
C10 C9 O9 122.6(5) . .
C10 C9 C8 124.3(5) . .
O9 C9 C8 112.9(5) . .
C10 C9 C12 44.7(4) . 2_655
O9 C9 C12 78.1(4) . 2_655
C8 C9 C12 168.9(5) . 2_655
C12 C10 C9 89.9(6) 2_655 .
C12 C10 C11 32.2(5) 2_655 .
C9 C10 C11 120.6(7) . .
C12 C10 C13 44.0(5) 2_655 2_655
C9 C10 C13 133.9(6) . 2_655
C11 C10 C13 15.1(4) . 2_655
C12 C10 H10A 148.9 2_655 .
C9 C10 H10A 120.1 . .
C11 C10 H10A 119.3 . .
C13 C10 H10A 105.7 2_655 .
C13 C11 C12 140(2) 2_655 2_655
C13 C11 O12 25.6(14) 2_655 .
C12 C11 O12 165.2(14) 2_655 .
C13 C11 C10 130.1(15) 2_655 .
C12 C11 C10 65.1(9) 2_655 .
O12 C11 C10 122.2(9) . .
C13 C11 C12 110.0(16) 2_655 .
C12 C11 C12 50.4(10) 2_655 .
O12 C11 C12 124.1(10) . .
C10 C11 C12 113.7(10) . .
C13 C11 O9 35.4(11) 2_655 2_655
C12 C11 O9 123.0(12) 2_655 2_655
O12 C11 O9 46.9(5) . 2_655
C10 C11 O9 165.2(7) . 2_655
C12 C11 O9 78.0(6) . 2_655
C13 C11 C14 47.2(12) 2_655 2_655
C12 C11 C14 142.9(11) 2_655 2_655
O12 C11 C14 36.7(5) . 2_655
C10 C11 C14 86.7(6) . 2_655
C12 C11 C14 157.1(8) . 2_655
O9 C11 C14 80.3(5) 2_655 2_655
C11 C12 C12 97.4(13) 2_655 2_655
C11 C12 C10 82.7(11) 2_655 2_655
C12 C12 C10 163.4(11) 2_655 2_655
C11 C12 C13 18.5(11) 2_655 .
C12 C12 C13 91.9(10) 2_655 .
C10 C12 C13 93.0(7) 2_655 .
C11 C12 C11 129.6(10) 2_655 .
C12 C12 C11 32.2(6) 2_655 .
C10 C12 C11 144.4(10) 2_655 .
C13 C12 C11 122.3(9) . .
C11 C12 C13 142.9(11) 2_655 2_655
C12 C12 C13 49.0(7) 2_655 2_655
C10 C12 C13 124.4(8) 2_655 2_655
C13 C12 C13 140.9(6) . 2_655
C11 C12 C13 20.3(5) . 2_655
C11 C12 C9 126.0(11) 2_655 2_655
C12 C12 C9 127.6(10) 2_655 2_655
C10 C12 C9 45.4(4) 2_655 2_655
C13 C12 C9 138.4(7) . 2_655
C11 C12 C9 99.1(8) . 2_655
C13 C12 C9 79.6(5) 2_655 2_655
C11 C12 H12A 110.0 2_655 .
C12 C12 H12A 148.0 2_655 .
C10 C12 H12A 27.3 2_655 .
C13 C12 H12A 119.2 . .
C11 C12 H12A 118.4 . .
C13 C12 H12A 99.6 2_655 .
C9 C12 H12A 20.5 2_655 .
C11 C13 O12 131(3) 2_655 2_655
C11 C13 C12 22.0(14) 2_655 .
O12 C13 C12 152.7(16) 2_655 .
C11 C13 O9 128.3(15) 2_655 .
O12 C13 O9 73.7(11) 2_655 .
C12 C13 O9 121.0(8) . .
C11 C13 C14 114.3(15) 2_655 .
O12 C13 C14 47.2(8) 2_655 .
C12 C13 C14 125.7(8) . .
O9 C13 C14 113.3(8) . .
C11 C13 C12 49.7(13) 2_655 2_655
O12 C13 C12 141.4(12) 2_655 2_655
C12 C13 C12 39.1(6) . 2_655
O9 C13 C12 82.2(5) . 2_655
C14 C13 C12 164.0(8) . 2_655
C11 C13 C10 34.9(11) 2_655 2_655
O12 C13 C10 118.2(12) 2_655 2_655
C12 C13 C10 43.0(5) . 2_655
O9 C13 C10 163.0(8) . 2_655
C14 C13 C10 83.1(5) . 2_655
C12 C13 C10 81.2(6) 2_655 2_655
O12 C14 O10 97.7(6) 2_655 .
O12 C14 O11 133.2(7) 2_655 .
O10 C14 O11 127.3(6) . .
O12 C14 C13 26.6(4) 2_655 .
O10 C14 C13 118.3(6) . .
O11 C14 C13 114.2(6) . .
O12 C14 O19 147.4(6) 2_655 .
O10 C14 O19 52.9(3) . .
O11 C14 O19 74.5(4) . .
C13 C14 O19 171.0(6) . .
O12 C14 C11 39.8(4) 2_655 2_655
O10 C14 C11 136.2(6) . 2_655
O11 C14 C11 96.5(5) . 2_655
C13 C14 C11 18.5(4) . 2_655
O19 C14 C11 170.5(5) . 2_655
C1 O1 Gd1 154.8(2) . .
C6 O3 C2 118.7(2) . .
C7 O4 Gd1 161.3(2) . 2_666
C7 O5 Gd1 122.1(2) . 1_456
C4 O6 Gd1 150.8(2) . 2_656
C8 O7 Gd1 144.1(9) . .
O18 O8 C8 102.3(7) . .
O12 O9 C13 30.6(4) 2_655 .
O12 O9 C9 146.1(5) 2_655 .
C13 O9 C9 119.5(6) . .
O12 O9 C11 42.7(4) 2_655 2_655
C13 O9 C11 16.4(5) . 2_655
C9 O9 C11 104.7(5) . 2_655
C14 O10 O19 81.2(4) . .
C14 O10 O12 40.1(4) . 2_655
O19 O10 O12 119.7(4) . 2_655
C14 O11 O19 63.1(4) . .
C13 O12 C14 106.1(11) 2_655 2_655
C13 O12 C11 23.6(12) 2_655 .
C14 O12 C11 103.5(7) 2_655 .
C13 O12 O9 75.7(10) 2_655 2_655
C14 O12 O9 147.5(7) 2_655 2_655
C11 O12 O9 90.4(7) . 2_655
C13 O12 O10 136.2(12) 2_655 2_655
C14 O12 O10 42.3(4) 2_655 2_655
C11 O12 O10 144.2(7) . 2_655
O9 O12 O10 114.5(5) 2_655 2_655
Gd1 O13 H13A 135.4 . .
Gd1 O13 H13B 130.5 . .
H13A O13 H13B 93.1 . .
Gd1 O14 H14B 130.9 . .
Gd1 O14 H14A 127.9 . .
H14B O14 H14A 99.3 . .
Gd1 O15 H15A 125.0 . .
Gd1 O15 H15B 130.6 . .
H15A O15 H15B 96.5 . .
H16A O16 H16B 109.6 . .
O8 O18 C8 48.2(5) . .
O10 O19 C14 45.9(3) . .
O10 O19 O11 88.3(3) . .
C14 O19 O11 42.4(3) . .
C8 O20 Gd1 132.6(9) . .

loop_
_geom_bond_atom_site_label_1
_geom_bond_atom_site_label_2
_geom_bond_distance
_geom_bond_site_symmetry_2
Gd1 O1 2.302(2) .
Gd1 O4 2.351(2) 2_666
Gd1 O7 2.353(12) .
Gd1 O6 2.383(2) 2_656
Gd1 O13 2.392(2) .
Gd1 O14 2.396(2) .
Gd1 O5 2.405(2) 1_654
Gd1 O15 2.421(2) .
Gd1 O20 2.529(12) .
C1 O2 1.238(4) .
C1 O1 1.259(3) .
C1 C2 1.522(4) .
C2 C3 1.344(4) .
C2 O3 1.355(3) .
C3 C4 1.432(4) .
C3 H3A 0.9300 .
C4 O6 1.259(4) .
C4 C5 1.433(4) .
C5 C6 1.346(4) .
C5 H5A 0.9300 .
C6 O3 1.352(3) .
C6 C7 1.511(4) .
C7 O4 1.243(4) .
C7 O5 1.246(4) .
C8 O20 1.149(15) .
C8 O7 1.216(15) .
C8 O8 1.241(8) .
C8 C9 1.533(8) .
C8 O18 1.626(8) .
C9 C10 1.340(9) .
C9 O9 1.368(7) .
C10 C12 1.322(9) 2_655
C10 C11 1.446(11) .
C10 H10A 0.9631 .
C11 C13 0.658(10) 2_655
C11 C12 0.777(11) 2_655
C11 O12 1.243(11) .
C11 C12 1.448(13) .
C11 O9 1.832(11) 2_655
C12 C11 0.777(11) 2_655
C12 C12 1.126(14) 2_655
C12 C10 1.322(9) 2_655
C12 C13 1.347(12) .
C12 H12A 0.9584 .
C13 C11 0.658(10) 2_655
C13 O12 0.709(10) 2_655
C13 O9 1.350(10) .
C14 O12 1.162(8) 2_655
C14 O10 1.214(7) .
C14 O11 1.264(7) .
C14 O19 1.671(8) .
O4 Gd1 2.351(2) 2_666
O5 Gd1 2.405(2) 1_456
O6 Gd1 2.383(2) 2_656
O8 O18 0.819(6) .
O9 O12 1.337(7) 2_655
O9 C11 1.832(11) 2_655
O10 O19 1.349(6) .
O10 O12 1.789(8) 2_655
O11 O19 1.805(6) .
O12 C13 0.709(10) 2_655
O12 C14 1.162(8) 2_655
O12 O9 1.337(7) 2_655
O12 O10 1.789(8) 2_655
O13 H13A 0.8459 .
O13 H13B 0.8439 .
O14 H14B 0.8477 .
O14 H14A 0.8498 .
O15 H15A 0.8544 .
O15 H15B 0.8416 .
O16 H16A 0.8447 .
O16 H16B 0.8393 .
O17 O17 1.512(9) 2_665

loop_
_geom_torsion_atom_site_label_1
_geom_torsion_atom_site_label_2
_geom_torsion_atom_site_label_3
_geom_torsion_atom_site_label_4
_geom_torsion
_geom_torsion_site_symmetry_1
_geom_torsion_site_symmetry_4
O2 C1 C2 C3 -174.1(3) . .
O1 C1 C2 C3 3.8(5) . .
O2 C1 C2 O3 4.4(4) . .
O1 C1 C2 O3 -177.8(3) . .
O3 C2 C3 C4 -3.3(5) . .
C1 C2 C3 C4 175.0(3) . .
C2 C3 C4 O6 -174.3(3) . .
C2 C3 C4 C5 4.4(5) . .
O6 C4 C5 C6 175.9(3) . .
C3 C4 C5 C6 -2.8(5) . .
C4 C5 C6 O3 -0.2(5) . .
C4 C5 C6 C7 179.0(3) . .
C5 C6 C7 O4 -163.3(3) . .
O3 C6 C7 O4 16.0(4) . .
C5 C6 C7 O5 16.5(5) . .
O3 C6 C7 O5 -164.2(3) . .
O20 C8 C9 C10 -174.1(9) . .
O7 C8 C9 C10 -163.5(9) . .
O8 C8 C9 C10 13.5(9) . .
O18 C8 C9 C10 0.5(7) . .
O20 C8 C9 O9 1.4(10) . .
O7 C8 C9 O9 11.9(10) . .
O8 C8 C9 O9 -171.0(6) . .
O18 C8 C9 O9 176.0(5) . .
O20 C8 C9 C12 -176(3) . 2_655
O7 C8 C9 C12 -165(3) . 2_655
O8 C8 C9 C12 12(3) . 2_655
O18 C8 C9 C12 -1(3) . 2_655
O9 C9 C10 C12 5.4(8) . 2_655
C8 C9 C10 C12 -179.5(6) . 2_655
O9 C9 C10 C11 -4.7(11) . .
C8 C9 C10 C11 170.3(7) . .
C12 C9 C10 C11 -10.2(7) 2_655 .
O9 C9 C10 C13 4.3(11) . 2_655
C8 C9 C10 C13 179.3(6) . 2_655
C12 C9 C10 C13 -1.2(6) 2_655 2_655
C12 C10 C11 C13 135(3) 2_655 2_655
C9 C10 C11 C13 154(2) . 2_655
C9 C10 C11 C12 19.4(12) . 2_655
C13 C10 C11 C12 -135(3) 2_655 2_655
C12 C10 C11 O12 165.3(16) 2_655 .
C9 C10 C11 O12 -175.4(8) . .
C13 C10 C11 O12 30(2) 2_655 .
C12 C10 C11 C12 -14.0(9) 2_655 .
C9 C10 C11 C12 5.3(11) . .
C13 C10 C11 C12 -149(3) 2_655 .
C12 C10 C11 O9 127(4) 2_655 2_655
C9 C10 C11 O9 146(3) . 2_655
C13 C10 C11 O9 -8.4(17) 2_655 2_655
C12 C10 C11 C14 155.2(12) 2_655 2_655
C9 C10 C11 C14 174.6(6) . 2_655
C13 C10 C11 C14 20(2) 2_655 2_655
C13 C11 C12 C11 -139(3) 2_655 2_655
C12 C11 C12 C11 -0.001(2) 2_655 2_655
O12 C11 C12 C11 -162.7(18) . 2_655
C10 C11 C12 C11 16.6(11) . 2_655
O9 C11 C12 C11 -153.9(14) 2_655 2_655
C14 C11 C12 C11 -135(3) 2_655 2_655
C13 C11 C12 C12 -139(3) 2_655 2_655
O12 C11 C12 C12 -162.7(18) . 2_655
C10 C11 C12 C12 16.6(11) . 2_655
O9 C11 C12 C12 -153.9(14) 2_655 2_655
C14 C11 C12 C12 -135(3) 2_655 2_655
C13 C11 C12 C10 12(2) 2_655 2_655
C12 C11 C12 C10 151(2) 2_655 2_655
O12 C11 C12 C10 -12.1(18) . 2_655
C10 C11 C12 C10 167.2(10) . 2_655
O9 C11 C12 C10 -3.3(13) 2_655 2_655
C14 C11 C12 C10 16(3) 2_655 2_655
C13 C11 C12 C13 -159.6(13) 2_655 .
C12 C11 C12 C13 -21.1(13) 2_655 .
O12 C11 C12 C13 176.2(9) . .
C10 C11 C12 C13 -4.5(13) . .
O9 C11 C12 C13 -174.9(8) 2_655 .
C14 C11 C12 C13 -155.8(15) 2_655 .
C12 C11 C12 C13 139(3) 2_655 2_655
O12 C11 C12 C13 -24.2(13) . 2_655
C10 C11 C12 C13 155(2) . 2_655
O9 C11 C12 C13 -15.3(15) 2_655 2_655
C14 C11 C12 C13 3.8(13) 2_655 2_655
C13 C11 C12 C9 16.3(18) 2_655 2_655
C12 C11 C12 C9 154.8(14) 2_655 2_655
O12 C11 C12 C9 -7.9(10) . 2_655
C10 C11 C12 C9 171.4(7) . 2_655
O9 C11 C12 C9 0.9(4) 2_655 2_655
C14 C11 C12 C9 20(2) 2_655 2_655
C12 C12 C13 C11 108(3) 2_655 2_655
C10 C12 C13 C11 -56(3) 2_655 2_655
C11 C12 C13 C11 119(3) . 2_655
C13 C12 C13 C11 108(3) 2_655 2_655
C9 C12 C13 C11 -55(3) 2_655 2_655
C11 C12 C13 O12 1(3) 2_655 2_655
C12 C12 C13 O12 109(3) 2_655 2_655
C10 C12 C13 O12 -56(3) 2_655 2_655
C11 C12 C13 O12 120(3) . 2_655
C13 C12 C13 O12 109(3) 2_655 2_655
C9 C12 C13 O12 -54(3) 2_655 2_655
C11 C12 C13 O9 -116(3) 2_655 .
C12 C12 C13 O9 -8.2(12) 2_655 .
C10 C12 C13 O9 -172.3(9) 2_655 .
C11 C12 C13 O9 2.8(15) . .
C13 C12 C13 O9 -8.2(12) 2_655 .
C9 C12 C13 O9 -171.0(7) 2_655 .
C11 C12 C13 C14 65(3) 2_655 .
C12 C12 C13 C14 173.0(10) 2_655 .
C10 C12 C13 C14 8.9(10) 2_655 .
C11 C12 C13 C14 -176.0(6) . .
C13 C12 C13 C14 173.0(10) 2_655 .
C9 C12 C13 C14 10.2(16) 2_655 .
C11 C12 C13 C12 -108(3) 2_655 2_655
C10 C12 C13 C12 -164.1(11) 2_655 2_655
C11 C12 C13 C12 11.0(7) . 2_655
C13 C12 C13 C12 0.002(1) 2_655 2_655
C9 C12 C13 C12 -162.8(15) 2_655 2_655
C11 C12 C13 C10 56(3) 2_655 2_655
C12 C12 C13 C10 164.1(11) 2_655 2_655
C11 C12 C13 C10 175.1(11) . 2_655
C13 C12 C13 C10 164.1(11) 2_655 2_655
C9 C12 C13 C10 1.3(7) 2_655 2_655
C11 C13 C14 O12 -124(3) 2_655 2_655
C12 C13 C14 O12 -146(2) . 2_655
O9 C13 C14 O12 35.4(10) . 2_655
C12 C13 C14 O12 -129(4) 2_655 2_655
C10 C13 C14 O12 -139.6(15) 2_655 2_655
C11 C13 C14 O10 -166.4(17) 2_655 .
O12 C13 C14 O10 -42.6(15) 2_655 .
C12 C13 C14 O10 171.7(8) . .
O9 C13 C14 O10 -7.2(11) . .
C12 C13 C14 O10 -172(3) 2_655 .
C10 C13 C14 O10 177.8(6) 2_655 .
C11 C13 C14 O11 17(2) 2_655 .
O12 C13 C14 O11 140.9(14) 2_655 .
C12 C13 C14 O11 -4.8(12) . .
O9 C13 C14 O11 176.3(6) . .
C12 C13 C14 O11 11(3) 2_655 .
C10 C13 C14 O11 1.3(7) 2_655 .
C11 C13 C14 O19 -178(3) 2_655 .
O12 C13 C14 O19 -54(4) 2_655 .
C12 C13 C14 O19 160(3) . .
O9 C13 C14 O19 -19(4) . .
C12 C13 C14 O19 176(2) 2_655 .
C10 C13 C14 O19 166(4) 2_655 .
O12 C13 C14 C11 124(3) 2_655 2_655
C12 C13 C14 C11 -21.9(13) . 2_655
O9 C13 C14 C11 159(2) . 2_655
C12 C13 C14 C11 -5.6(18) 2_655 2_655
C10 C13 C14 C11 -15.8(16) 2_655 2_655
O2 C1 O1 Gd1 -97.4(5) . .
C2 C1 O1 Gd1 85.0(5) . .
O4 Gd1 O1 C1 57.1(5) 2_666 .
O7 Gd1 O1 C1 -13.6(8) . .
O6 Gd1 O1 C1 -90.1(5) 2_656 .
O13 Gd1 O1 C1 -159.2(5) . .
O14 Gd1 O1 C1 128.4(5) . .
O5 Gd1 O1 C1 -178.7(4) 1_654 .
O15 Gd1 O1 C1 -17.1(5) . .
O20 Gd1 O1 C1 -12.6(7) . .
C5 C6 O3 C2 1.6(5) . .
C7 C6 O3 C2 -177.7(3) . .
C3 C2 O3 C6 0.2(5) . .
C1 C2 O3 C6 -178.3(3) . .
O5 C7 O4 Gd1 -114.4(6) . 2_666
C6 C7 O4 Gd1 65.4(8) . 2_666
O4 C7 O5 Gd1 7.7(5) . 1_456
C6 C7 O5 Gd1 -172.08(19) . 1_456
C3 C4 O6 Gd1 -177.1(3) . 2_656
C5 C4 O6 Gd1 4.3(7) . 2_656
O20 C8 O7 Gd1 156(7) . .
O8 C8 O7 Gd1 -98.7(15) . .
C9 C8 O7 Gd1 77.7(15) . .
O18 C8 O7 Gd1 -66(2) . .
O1 Gd1 O7 C8 -128.0(12) . .
O4 Gd1 O7 C8 155.6(14) 2_666 .
O6 Gd1 O7 C8 -49.5(14) 2_656 .
O13 Gd1 O7 C8 5.1(16) . .
O14 Gd1 O7 C8 100.2(14) . .
O5 Gd1 O7 C8 43.1(13) 1_654 .
O15 Gd1 O7 C8 -124.4(14) . .
O20 Gd1 O7 C8 -140(13) . .
O20 C8 O8 O18 162.2(11) . .
O7 C8 O8 O18 149.4(11) . .
C9 C8 O8 O18 -27.2(9) . .
C11 C13 O9 O12 129(3) 2_655 2_655
C12 C13 O9 O12 154.7(17) . 2_655
C14 C13 O9 O12 -26.3(8) . 2_655
C12 C13 O9 O12 149.5(13) 2_655 2_655
C10 C13 O9 O12 137(3) 2_655 2_655
C11 C13 O9 C9 -27(3) 2_655 .
O12 C13 O9 C9 -156.4(10) 2_655 .
C12 C13 O9 C9 -1.7(12) . .
C14 C13 O9 C9 177.3(6) . .
C12 C13 O9 C9 -6.9(7) 2_655 .
C10 C13 O9 C9 -20(3) 2_655 .
O12 C13 O9 C11 -129(3) 2_655 2_655
C12 C13 O9 C11 25.3(19) . 2_655
C14 C13 O9 C11 -156(3) . 2_655
C12 C13 O9 C11 20(2) 2_655 2_655
C10 C13 O9 C11 7.2(14) 2_655 2_655
C10 C9 O9 O12 -18.7(13) . 2_655
C8 C9 O9 O12 165.8(8) . 2_655
C12 C9 O9 O12 -14.8(10) 2_655 2_655
C10 C9 O9 C13 2.7(10) . .
C8 C9 O9 C13 -172.8(6) . .
C12 C9 O9 C13 6.6(7) 2_655 .
C10 C9 O9 C11 -4.9(8) . 2_655
C8 C9 O9 C11 179.5(5) . 2_655
C12 C9 O9 C11 -1.0(4) 2_655 2_655
O12 C14 O10 O19 164.4(6) 2_655 .
O11 C14 O10 O19 -1.8(7) . .
C13 C14 O10 O19 -177.8(7) . .
C11 C14 O10 O19 176.1(8) 2_655 .
O11 C14 O10 O12 -166.2(10) . 2_655
C13 C14 O10 O12 17.8(6) . 2_655
O19 C14 O10 O12 -164.4(6) . 2_655
C11 C14 O10 O12 11.7(6) 2_655 2_655
O12 C14 O11 O19 -159.6(10) 2_655 .
O10 C14 O11 O19 1.5(6) . .
C13 C14 O11 O19 177.6(7) . .
C11 C14 O11 O19 -177.0(5) 2_655 .
C12 C11 O12 C13 -1(5) 2_655 2_655
C10 C11 O12 C13 -116(3) . 2_655
C12 C11 O12 C13 63(2) . 2_655
O9 C11 O12 C13 51(2) 2_655 2_655
C14 C11 O12 C13 -99(2) 2_655 2_655
C13 C11 O12 C14 99(2) 2_655 2_655
C12 C11 O12 C14 99(5) 2_655 2_655
C10 C11 O12 C14 -17.0(11) . 2_655
C12 C11 O12 C14 162.2(8) . 2_655
O9 C11 O12 C14 150.4(8) 2_655 2_655
C13 C11 O12 O9 -51(2) 2_655 2_655
C12 C11 O12 O9 -52(5) 2_655 2_655
C10 C11 O12 O9 -167.4(9) . 2_655
C12 C11 O12 O9 11.9(9) . 2_655
C14 C11 O12 O9 -150.4(8) 2_655 2_655
C13 C11 O12 O10 85(2) 2_655 2_655
C12 C11 O12 O10 84(5) 2_655 2_655
C10 C11 O12 O10 -31.5(16) . 2_655
C12 C11 O12 O10 147.7(9) . 2_655
O9 C11 O12 O10 135.8(12) 2_655 2_655
C14 C11 O12 O10 -14.5(8) 2_655 2_655
O20 C8 O18 O8 -38(2) . .
O7 C8 O18 O8 -56.7(18) . .
C9 C8 O18 O8 155.1(8) . .
O12 O10 O19 C14 11.5(4) 2_655 .
C14 O10 O19 O11 1.0(4) . .
O12 O10 O19 O11 12.5(5) 2_655 .
O12 C14 O19 O10 -29.6(11) 2_655 .
O11 C14 O19 O10 178.6(6) . .
C13 C14 O19 O10 13(4) . .
C11 C14 O19 O10 -163(3) 2_655 .
O12 C14 O19 O11 151.9(13) 2_655 .
O10 C14 O19 O11 -178.6(6) . .
C13 C14 O19 O11 -166(4) . .
C11 C14 O19 O11 18(3) 2_655 .
C14 O11 O19 O10 -1.0(4) . .
O7 C8 O20 Gd1 -18(6) . .
O8 C8 O20 Gd1 -100.7(12) . .
C9 C8 O20 Gd1 88.8(11) . .
O18 C8 O20 Gd1 -76(2) . .
O1 Gd1 O20 C8 -135.9(9) . .
O4 Gd1 O20 C8 147.8(11) 2_666 .
O7 Gd1 O20 C8 33(11) . .
O6 Gd1 O20 C8 -56.3(11) 2_656 .
O13 Gd1 O20 C8 -3.5(13) . .
O14 Gd1 O20 C8 94.9(11) . .
O5 Gd1 O20 C8 35.9(10) 1_654 .
O15 Gd1 O20 C8 -131.3(11) . .
